data_4034714
loop_
_publ_author_name
'Qin, Tao'
'Li, Jian-Ping'
'Xie, Ming-Sheng'
'Qu, Gui-Rong'
'Guo, Hai-Ming'

_publ_section_title
;
 Synthesis of Chiral Acyclic Nucleosides by Sharpless Asymmetric
 Dihydroxylation: Access to Cidofovir and Buciclovir.
;
_journal_issue 24
_journal_name_full 'The Journal of organic chemistry'
_journal_page_first 15512
_journal_page_last 15523
_journal_paper_doi 10.1021/acs.joc.8b02442
_journal_volume 83
_journal_year 2018
_chemical_absolute_configuration ad
_chemical_formula_moiety 'C21 H19 N2 O5'
_chemical_formula_sum 'C21 H19 N2 O5'
_chemical_formula_weight 379.38
_space_group_crystal_system monoclinic
_space_group_IT_number 4
_space_group_name_Hall 'P 2yb'
_space_group_name_H-M_alt 'P 1 21 1'
_atom_sites_solution_hydrogens geom
_audit_creation_date 2018-07-27
_audit_creation_method
;
Olex2 1.2
(compiled 2018.05.29 svn.r3508 for OlexSys, GUI svn.r5506)
;
_cell_angle_alpha 90
_cell_angle_beta 91.9110(10)
_cell_angle_gamma 90
_cell_formula_units_Z 2
_cell_length_a 5.81390(10)
_cell_length_b 13.3695(2)
_cell_length_c 12.32600(10)
_cell_measurement_reflns_used 13740
_cell_measurement_temperature 297.01(10)
_cell_measurement_theta_max 72.4900
_cell_measurement_theta_min 4.8490
_cell_volume 957.55(2)
_computing_cell_refinement 'CrysAlisPro 1.171.38.43f (Rigaku OD, 2015)'
_computing_data_collection 'CrysAlisPro 1.171.38.43f (Rigaku OD, 2015)'
_computing_data_reduction 'CrysAlisPro 1.171.38.43f (Rigaku OD, 2015)'
_computing_molecular_graphics 'Olex2 (Dolomanov et al., 2009)'
_computing_publication_material 'Olex2 (Dolomanov et al., 2009)'
_computing_structure_refinement 'ShelXL (Sheldrick, 2015)'
_diffrn_ambient_environment air
_diffrn_ambient_temperature 297.01(10)
_diffrn_detector 'CCD plate'
_diffrn_detector_area_resol_mean 8.0528
_diffrn_detector_type EosS2
_diffrn_measured_fraction_theta_full 1.000
_diffrn_measured_fraction_theta_max 0.996
_diffrn_measurement_details
;
List of Runs (angles in degrees, time in seconds):

  # Type    Start    End  Width  t~exp~   \w     \q     \k     \f   Frames
--------------------------------------------------------------------------
  1  \w   -107.00  -7.00   1.00    1.00    --  -36.07 -19.00-150.00  100
  2  \w     19.00 103.00   1.00    1.00    --   36.07  57.00-120.00   84
  3  \w    -31.00  53.00   1.00    1.00    --   36.07 -57.00  30.00   84
  4  \w     17.00 105.00   1.00    1.00    --   36.07  38.00 -30.00   88
  5  \w    -31.00  63.00   1.00    1.00    --   36.07 -77.00   0.00   94
  6  \w     17.00 105.00   1.00    1.00    --   36.07  38.00-150.00   88
  7  \w     23.00  89.00   1.00    1.00    --   36.07-125.00-150.00   66
  8  \w    -31.00  53.00   1.00    1.00    --   36.07 -57.00  60.00   84
  9  \w     19.00 103.00   1.00    1.00    --   36.07  57.00  30.00   84
 10  \w      4.00  76.00   1.00    1.00    --   36.07-101.00 101.00   72
 11  \w    -31.00  53.00   1.00    1.00    --   36.07 -57.00 120.00   84
 12  \w    100.00 178.00   1.00    4.00    --  109.31 111.00  90.00   78
 13  \w     88.00 178.00   1.00    4.00    --  109.31  30.00 -60.00   90
 14  \w    100.00 178.00   1.00    4.00    --  109.31 111.00-150.00   78
 15  \w     40.00 109.00   1.00    4.00    --  109.31 -95.00 150.00   69
 16  \w     88.00 178.00   1.00    4.00    --  109.31  30.00  60.00   90
 17  \w     91.00 176.00   1.00    4.00    --  109.31  61.00 -30.00   85
 18  \w     83.00 177.00   1.00    4.00    --  109.31  77.00 -90.00   94
 19  \w     42.00 136.00   1.00    4.00    --  109.31 -77.00-180.00   94
 20  \w     38.00 148.00   1.00    4.00    --  109.31 -15.00   0.00  110
 21  \w     41.00 127.00   1.00    4.00    --  109.31 -45.00-180.00   86
 22  \w     40.00 109.00   1.00    4.00    --  109.31 -95.00  60.00   69
 23  \w     40.00 109.00   1.00    4.00    --  109.31 -95.00 -30.00   69
 24  \w    100.00 178.00   1.00    4.00    --  109.31 111.00  60.00   78
 25  \w     39.00 131.00   1.00    4.00    --  109.31 -30.00  90.00   92
 26  \w     39.00 116.00   1.00    4.00    --  109.31-111.00-120.00   77
 27  \w     41.00 127.00   1.00    4.00    --  109.31 -45.00 -60.00   86
 28  \w     19.00 103.00   1.00    1.00    --   36.07  57.00 150.00   84
 29  \w     23.00  89.00   1.00    1.00    --   36.07-125.00 -30.00   66
 30  \w     23.00  89.00   1.00    1.00    --   36.07-125.00  60.00   66
 31  \w     19.00 103.00   1.00    1.00    --   36.07  57.00 120.00   84
 32  \w      9.00 104.00   1.00    1.00    --   36.07  77.00 -60.00   95
 33  \w      9.00 104.00   1.00    1.00    --   36.07  77.00-150.00   95
 34  \w    -31.00  53.00   1.00    1.00    --   36.07 -57.00-120.00   84
 35  \w      7.00 107.00   1.00    1.00    --   36.07  19.00 -90.00  100
 36  \w      9.00 104.00   1.00    1.00    --   36.07  77.00 150.00   95
 37  \w      9.00 104.00   1.00    1.00    --   36.07  77.00 -30.00   95
 38  \w    -33.00  55.00   1.00    1.00    --   36.07 -38.00 150.00   88
 39  \w      9.00 104.00   1.00    1.00    --   36.07  77.00  30.00   95
 40  \w     92.00 178.00   1.00    4.00    --  109.31  45.00  90.00   86
 41  \w     88.00 178.00   1.00    4.00    --  109.31  30.00-120.00   90
 42  \w     71.00 178.00   1.00    4.00    --  109.31  15.00-180.00  107
 43  \w     83.00 177.00   1.00    4.00    --  109.31  77.00-120.00   94
 44  \w     83.00 177.00   1.00    4.00    --  109.31  77.00  90.00   94
 45  \w     91.00 176.00   1.00    4.00    --  109.31  61.00  60.00   85
 46  \w     83.00 177.00   1.00    4.00    --  109.31  77.00 -60.00   94
 47  \w     83.00 177.00   1.00    4.00    --  109.31  77.00 120.00   94
 48  \w     88.00 178.00   1.00    4.00    --  109.31  30.00 -90.00   90
 49  \w     83.00 177.00   1.00    4.00    --  109.31  77.00 150.00   94
 50  \w     88.00 178.00   1.00    4.00    --  109.31  30.00-150.00   90
 51  \w     88.00 178.00   1.00    4.00    --  109.31  30.00  30.00   90
 52  \w   -103.00 -19.00   1.00    1.00    --  -36.07 -57.00  60.00   84
 53  \w     17.00 105.00   1.00    1.00    --   36.07  38.00 150.00   88
 54  \w     17.00  93.00   1.00    1.00    --   36.07  38.00  90.00   76
 55  \w      1.00  75.00   1.00    1.00    --   36.07 -99.00-180.00   74
 56  \w     19.00 103.00   1.00    1.00    --   36.07  57.00  90.00   84
 57  \w     17.00 105.00   1.00    1.00    --   36.07  38.00  30.00   88
 58  \w      9.00 104.00   1.00    1.00    --   36.07  77.00-120.00   95
 59  \w      1.00  75.00   1.00    1.00    --   36.07 -99.00 -60.00   74
;
_diffrn_measurement_device 'four-circle diffractometer'
_diffrn_measurement_device_type 'SuperNova, Dual, Cu at zero, EosS2'
_diffrn_measurement_method '\w scans'
_diffrn_orient_matrix_type 'CrysAlisPro convention (1999,Acta A55,543-557)'
_diffrn_orient_matrix_UB_11 -0.0900874000
_diffrn_orient_matrix_UB_12 0.0979987000
_diffrn_orient_matrix_UB_13 0.0487575000
_diffrn_orient_matrix_UB_21 -0.0130578000
_diffrn_orient_matrix_UB_22 -0.0509612000
_diffrn_orient_matrix_UB_23 0.1117208000
_diffrn_orient_matrix_UB_31 0.2490198000
_diffrn_orient_matrix_UB_32 0.0327800000
_diffrn_orient_matrix_UB_33 0.0279627000
_diffrn_radiation_monochromator mirror
_diffrn_radiation_probe x-ray
_diffrn_radiation_type CuK\a
_diffrn_radiation_wavelength 1.54184
_diffrn_reflns_av_R_equivalents 0.0415
_diffrn_reflns_av_unetI/netI 0.0243
_diffrn_reflns_Laue_measured_fraction_full 1.000
_diffrn_reflns_Laue_measured_fraction_max 0.996
_diffrn_reflns_limit_h_max 7
_diffrn_reflns_limit_h_min -6
_diffrn_reflns_limit_k_max 16
_diffrn_reflns_limit_k_min -16
_diffrn_reflns_limit_l_max 15
_diffrn_reflns_limit_l_min -15
_diffrn_reflns_number 20929
_diffrn_reflns_point_group_measured_fraction_full 1.000
_diffrn_reflns_point_group_measured_fraction_max 0.990
_diffrn_reflns_theta_full 67.684
_diffrn_reflns_theta_max 72.579
_diffrn_reflns_theta_min 3.588
_diffrn_source 'micro-focus sealed X-ray tube'
_diffrn_source_type 'SuperNova (Cu) X-ray Source'
_exptl_absorpt_coefficient_mu 0.787
_exptl_absorpt_correction_T_max 1.00000
_exptl_absorpt_correction_T_min 0.11619
_exptl_absorpt_correction_type multi-scan
_exptl_absorpt_process_details
;
CrysAlisPro 1.171.38.43f (Rigaku Oxford Diffraction, 2015)
Empirical absorption correction using spherical harmonics,
 implemented in SCALE3 ABSPACK scaling algorithm.
;
_exptl_crystal_colour 'clear light colourless'
_exptl_crystal_colour_lustre clear
_exptl_crystal_colour_modifier light
_exptl_crystal_colour_primary colourless
_exptl_crystal_density_diffrn 1.316
_exptl_crystal_description 'rect. Prism'
_exptl_crystal_F_000 398
_exptl_crystal_size_max 0.4
_exptl_crystal_size_mid 0.2
_exptl_crystal_size_min 0.03
_refine_diff_density_max 0.384
_refine_diff_density_min -0.244
_refine_diff_density_rms 0.040
_refine_ls_abs_structure_details
;
 Flack x determined using 1510 quotients [(I+)-(I-)]/[(I+)+(I-)]
 (Parsons, Flack and Wagner, Acta Cryst. B69 (2013) 249-259).
;
_refine_ls_abs_structure_Flack 0.07(9)
_refine_ls_extinction_method none
_refine_ls_goodness_of_fit_ref 1.052
_refine_ls_hydrogen_treatment constr
_refine_ls_matrix_type full
_refine_ls_number_parameters 256
_refine_ls_number_reflns 3755
_refine_ls_number_restraints 1
_refine_ls_restrained_S_all 1.052
_refine_ls_R_factor_all 0.0423
_refine_ls_R_factor_gt 0.0391
_refine_ls_shift/su_max 0.000
_refine_ls_shift/su_mean 0.000
_refine_ls_structure_factor_coef Fsqd
_refine_ls_weighting_details 'w=1/[\s^2^(Fo^2^)+(0.0664P)^2^+0.0547P] where P=(Fo^2^+2Fc^2^)/3'
_refine_ls_weighting_scheme calc
_refine_ls_wR_factor_gt 0.1028
_refine_ls_wR_factor_ref 0.1049
_reflns_Friedel_coverage 0.901
_reflns_Friedel_fraction_full 1.000
_reflns_Friedel_fraction_max 0.984
_reflns_number_gt 3486
_reflns_number_total 3755
_reflns_threshold_expression 'I > 2\s(I)'
_cod_data_source_file jo8b02442_si_002.cif
_cod_data_source_block qt
_cod_database_code 4034714
_shelx_shelxl_version_number 2014/7
_chemical_oxdiff_formula 'C1 H1 O1'
_shelx_space_group_comment
;
The symmetry employed for this shelxl refinement is uniquely defined
by the following loop, which should always be used as a source of
symmetry information in preference to the above space-group names.
They are only intended as comments.
;
_shelx_estimated_absorpt_t_max 0.977
_shelx_estimated_absorpt_t_min 0.744
_reflns_odcompleteness_completeness 99.94
_reflns_odcompleteness_iscentric 1
_reflns_odcompleteness_theta 66.97
_olex2_refinement_description
;
1. Fixed Uiso
 At 1.2 times of:
  All C(H) groups, All C(H,H) groups
 At 1.5 times of:
  All C(H,H,H) groups, All O(H) groups
2.a Secondary CH2 refined with riding coordinates:
 C9(H9A,H9B)
2.b Aromatic/amide H refined with riding coordinates:
 C11(H11), C4(H4), C18(H18), C28(H28), C24(H24), C26(H26), C27(H27), C25(H25),
 C19(H19), C22(H22), C20(H20), C21(H21)
2.c Idealised Me refined as rotating group:
 C16(H16A,H16B,H16C)
2.d Idealised tetrahedral OH refined as rotating group:
 O13(H13), O12(H12)
;
_olex2_submission_special_instructions 'No special instructions were received'
_oxdiff_exptl_absorpt_empirical_details
;
Empirical correction (ABSPACK) includes:
- Absorption correction using spherical harmonics
- Frame scaling
;
_oxdiff_exptl_absorpt_empirical_full_max 5.480
_oxdiff_exptl_absorpt_empirical_full_min 0.594

loop_
_space_group_symop_operation_xyz
'x, y, z'
'-x, y+1/2, -z'

loop_
_atom_site_label
_atom_site_type_symbol
_atom_site_fract_x
_atom_site_fract_y
_atom_site_fract_z
_atom_site_U_iso_or_equiv
_atom_site_adp_type
_atom_site_occupancy
_atom_site_site_symmetry_order
_atom_site_calc_flag
_atom_site_refinement_flags_posn
O13 O 1.1036(3) 0.31801(14) 0.28355(15) 0.0427(4) Uani 1 1 d .
H13 H 1.0996 0.2730 0.3286 0.064 Uiso 1 1 calc GR
O15 O 0.4557(3) 0.51050(15) 0.27867(16) 0.0475(4) Uani 1 1 d .
O12 O 0.9829(3) 0.50994(13) 0.22604(16) 0.0452(4) Uani 1 1 d .
H12 H 1.1192 0.5026 0.2434 0.068 Uiso 1 1 calc GR
N5 N 0.7157(4) 0.42589(15) 0.38852(15) 0.0372(4) Uani 1 1 d .
O14 O 0.8093(5) 0.68408(19) 0.55088(19) 0.0662(7) Uani 1 1 d .
N1 N 0.6327(4) 0.59339(16) 0.41853(17) 0.0414(5) Uani 1 1 d .
O8 O 0.3131(5) 0.6921(2) 0.4394(2) 0.0759(7) Uani 1 1 d .
C6 C 0.5917(4) 0.50855(19) 0.3559(2) 0.0374(5) Uani 1 1 d .
C10 C 0.8819(4) 0.33023(17) 0.23343(18) 0.0348(5) Uani 1 1 d .
C23 C 0.8231(5) 0.24674(18) 0.15231(19) 0.0379(5) Uani 1 1 d .
C11 C 0.9051(5) 0.42658(19) 0.1658(2) 0.0413(6) Uani 1 1 d .
H11 H 0.8707 0.4293 0.0916 0.050 Uiso 1 1 calc R
C2 C 0.7925(6) 0.6025(2) 0.5051(2) 0.0476(6) Uani 1 1 d .
C3 C 0.9222(6) 0.5141(2) 0.5309(2) 0.0492(7) Uani 1 1 d .
C17 C 0.5666(5) 0.7475(2) 0.3051(2) 0.0464(6) Uani 1 1 d .
C9 C 0.6966(5) 0.33612(18) 0.31926(19) 0.0380(5) Uani 1 1 d .
H9A H 0.5461 0.3356 0.2828 0.046 Uiso 1 1 calc R
H9B H 0.7078 0.2771 0.3649 0.046 Uiso 1 1 calc R
C4 C 0.8759(5) 0.4305(2) 0.47227(19) 0.0436(6) Uani 1 1 d .
H4 H 0.9579 0.3727 0.4900 0.052 Uiso 1 1 calc R
C18 C 0.7735(6) 0.7316(2) 0.2541(2) 0.0525(7) Uani 1 1 d .
H18 H 0.8681 0.6785 0.2750 0.063 Uiso 1 1 calc R
C28 C 0.6130(6) 0.2440(3) 0.0973(2) 0.0538(7) Uani 1 1 d .
H28 H 0.4983 0.2888 0.1156 0.065 Uiso 1 1 calc R
C7 C 0.4864(5) 0.6811(2) 0.3907(2) 0.0496(6) Uani 1 1 d .
C24 C 0.9900(5) 0.1778(2) 0.1235(2) 0.0505(6) Uani 1 1 d .
H24 H 1.1328 0.1777 0.1598 0.061 Uiso 1 1 calc R
C26 C 0.7350(7) 0.1080(3) -0.0134(2) 0.0590(8) Uani 1 1 d .
H26 H 0.7055 0.0621 -0.0688 0.071 Uiso 1 1 calc R
C27 C 0.5705(7) 0.1752(3) 0.0151(3) 0.0620(8) Uani 1 1 d .
H27 H 0.4278 0.1748 -0.0213 0.074 Uiso 1 1 calc R
C25 C 0.9445(7) 0.1095(3) 0.0414(3) 0.0645(9) Uani 1 1 d .
H25 H 1.0576 0.0639 0.0229 0.077 Uiso 1 1 calc R
C19 C 0.8380(8) 0.7959(3) 0.1715(3) 0.0675(9) Uani 1 1 d .
H19 H 0.9756 0.7853 0.1369 0.081 Uiso 1 1 calc R
C16 C 1.0994(8) 0.5161(3) 0.6218(3) 0.0746(11) Uani 1 1 d .
H16A H 1.2126 0.5663 0.6074 0.112 Uiso 1 1 calc GR
H16B H 1.1727 0.4519 0.6277 0.112 Uiso 1 1 calc GR
H16C H 1.0266 0.5315 0.6885 0.112 Uiso 1 1 calc GR
C22 C 0.4278(7) 0.8280(3) 0.2741(3) 0.0655(9) Uani 1 1 d .
H22 H 0.2901 0.8394 0.3083 0.079 Uiso 1 1 calc R
C20 C 0.6990(9) 0.8745(3) 0.1412(3) 0.0780(12) Uani 1 1 d .
H20 H 0.7424 0.9171 0.0858 0.094 Uiso 1 1 calc R
C21 C 0.4955(10) 0.8907(3) 0.1923(4) 0.0827(13) Uani 1 1 d .
H21 H 0.4027 0.9445 0.1715 0.099 Uiso 1 1 calc R

loop_
_atom_site_aniso_label
_atom_site_aniso_U_11
_atom_site_aniso_U_22
_atom_site_aniso_U_33
_atom_site_aniso_U_23
_atom_site_aniso_U_13
_atom_site_aniso_U_12
O13 0.0378(10) 0.0383(9) 0.0513(10) 0.0091(7) -0.0073(8) -0.0016(7)
O15 0.0402(10) 0.0473(10) 0.0543(11) -0.0055(8) -0.0096(9) -0.0035(8)
O12 0.0422(10) 0.0324(8) 0.0612(11) 0.0064(8) 0.0040(9) -0.0029(8)
N5 0.0434(12) 0.0331(9) 0.0353(9) -0.0006(8) 0.0019(8) -0.0054(9)
O14 0.0849(18) 0.0531(12) 0.0596(12) -0.0236(10) -0.0115(12) -0.0003(12)
N1 0.0452(13) 0.0368(11) 0.0419(10) -0.0065(9) -0.0005(9) 0.0006(9)
O8 0.0691(16) 0.0697(16) 0.0908(17) -0.0007(13) 0.0290(14) 0.0187(13)
C6 0.0346(12) 0.0370(11) 0.0407(11) -0.0032(10) 0.0039(10) -0.0049(10)
C10 0.0356(13) 0.0302(11) 0.0385(10) 0.0042(9) -0.0003(10) -0.0008(9)
C23 0.0450(14) 0.0325(11) 0.0364(10) 0.0027(9) 0.0035(10) 0.0012(10)
C11 0.0491(16) 0.0350(11) 0.0400(11) 0.0093(10) 0.0029(11) 0.0006(11)
C2 0.0595(18) 0.0452(14) 0.0378(11) -0.0089(11) -0.0010(11) -0.0072(13)
C3 0.0643(19) 0.0476(14) 0.0350(11) -0.0015(11) -0.0072(12) -0.0062(13)
C17 0.0511(16) 0.0364(12) 0.0510(13) -0.0084(11) -0.0068(12) 0.0012(11)
C9 0.0443(14) 0.0305(10) 0.0395(11) -0.0009(9) 0.0038(10) -0.0068(10)
C4 0.0570(17) 0.0380(11) 0.0356(10) 0.0046(10) 0.0004(11) -0.0032(12)
C18 0.0551(17) 0.0437(14) 0.0587(15) -0.0037(12) 0.0010(13) -0.0035(13)
C28 0.0523(17) 0.0520(15) 0.0566(15) -0.0126(13) -0.0077(13) 0.0085(14)
C7 0.0495(16) 0.0419(13) 0.0574(15) -0.0106(12) 0.0030(13) 0.0054(12)
C24 0.0446(15) 0.0436(13) 0.0635(16) -0.0077(13) 0.0046(13) 0.0031(12)
C26 0.078(2) 0.0504(16) 0.0491(14) -0.0147(13) 0.0096(15) -0.0068(15)
C27 0.066(2) 0.0657(19) 0.0535(15) -0.0101(15) -0.0142(15) -0.0007(17)
C25 0.065(2) 0.0520(16) 0.077(2) -0.0229(16) 0.0169(18) 0.0040(15)
C19 0.081(3) 0.0580(18) 0.0642(19) -0.0006(15) 0.0043(18) -0.0183(17)
C16 0.100(3) 0.063(2) 0.0582(18) -0.0030(15) -0.034(2) 0.000(2)
C22 0.062(2) 0.0546(17) 0.078(2) -0.0041(16) -0.0143(17) 0.0120(15)
C20 0.105(3) 0.058(2) 0.069(2) 0.0130(17) -0.012(2) -0.019(2)
C21 0.104(3) 0.054(2) 0.089(3) 0.0150(19) -0.032(3) 0.007(2)

loop_
_atom_type_symbol
_atom_type_description
_atom_type_scat_dispersion_real
_atom_type_scat_dispersion_imag
_atom_type_scat_source
C C 0.0181 0.0091 'International Tables Vol C Tables 4.2.6.8 and 6.1.1.4'
H H 0.0000 0.0000 'International Tables Vol C Tables 4.2.6.8 and 6.1.1.4'
N N 0.0311 0.0180 'International Tables Vol C Tables 4.2.6.8 and 6.1.1.4'
O O 0.0492 0.0322 'International Tables Vol C Tables 4.2.6.8 and 6.1.1.4'

loop_
_geom_angle_atom_site_label_1
_geom_angle_atom_site_label_2
_geom_angle_atom_site_label_3
_geom_angle
C10 O13 H13 109.5
C11 O12 H12 109.5
C6 N5 C9 117.2(2)
C4 N5 C6 121.5(2)
C4 N5 C9 120.6(2)
C6 N1 C2 126.4(2)
C6 N1 C7 115.6(2)
C2 N1 C7 118.0(2)
O15 C6 N5 124.6(2)
O15 C6 N1 120.8(2)
N5 C6 N1 114.6(2)
O13 C10 C23 112.3(2)
O13 C10 C11 103.68(19)
O13 C10 C9 110.69(19)
C23 C10 C11 106.14(19)
C23 C10 C9 109.9(2)
C9 C10 C11 113.9(2)
C28 C23 C10 121.1(2)
C28 C23 C24 118.1(2)
C24 C23 C10 120.5(2)
O12 C11 C10 114.2(2)
O12 C11 H11 122.9
C10 C11 H11 122.9
O14 C2 N1 117.9(3)
O14 C2 C3 126.6(3)
N1 C2 C3 115.5(2)
C2 C3 C16 119.7(3)
C4 C3 C2 118.0(3)
C4 C3 C16 122.3(3)
C18 C17 C7 122.2(3)
C22 C17 C18 119.7(3)
C22 C17 C7 118.1(3)
N5 C9 C10 113.54(19)
N5 C9 H9A 108.9
N5 C9 H9B 108.9
C10 C9 H9A 108.9
C10 C9 H9B 108.9
H9A C9 H9B 107.7
N5 C4 H4 118.0
C3 C4 N5 123.9(3)
C3 C4 H4 118.0
C17 C18 H18 120.2
C19 C18 C17 119.6(3)
C19 C18 H18 120.2
C23 C28 H28 119.6
C23 C28 C27 120.8(3)
C27 C28 H28 119.6
O8 C7 N1 117.8(3)
O8 C7 C17 125.3(3)
C17 C7 N1 116.8(2)
C23 C24 H24 119.8
C25 C24 C23 120.4(3)
C25 C24 H24 119.8
C27 C26 H26 120.7
C27 C26 C25 118.7(3)
C25 C26 H26 120.7
C28 C27 H27 119.5
C26 C27 C28 121.0(3)
C26 C27 H27 119.5
C24 C25 H25 119.5
C26 C25 C24 121.0(3)
C26 C25 H25 119.5
C18 C19 H19 119.9
C20 C19 C18 120.2(4)
C20 C19 H19 119.9
C3 C16 H16A 109.5
C3 C16 H16B 109.5
C3 C16 H16C 109.5
H16A C16 H16B 109.5
H16A C16 H16C 109.5
H16B C16 H16C 109.5
C17 C22 H22 120.2
C21 C22 C17 119.7(4)
C21 C22 H22 120.2
C19 C20 H20 119.9
C19 C20 C21 120.2(4)
C21 C20 H20 119.9
C22 C21 H21 119.7
C20 C21 C22 120.6(4)
C20 C21 H21 119.7

loop_
_geom_bond_atom_site_label_1
_geom_bond_atom_site_label_2
_geom_bond_distance
O13 H13 0.8200
O13 C10 1.420(3)
O15 C6 1.218(3)
O12 H12 0.8200
O12 C11 1.405(3)
N5 C6 1.372(3)
N5 C9 1.475(3)
N5 C4 1.369(3)
O14 C2 1.231(4)
N1 C6 1.388(3)
N1 C2 1.397(4)
N1 C7 1.482(4)
O8 C7 1.199(4)
C10 C23 1.530(3)
C10 C11 1.543(3)
C10 C9 1.537(3)
C23 C28 1.378(4)
C23 C24 1.392(4)
C11 H11 0.9300
C2 C3 1.431(5)
C3 C4 1.353(4)
C3 C16 1.497(4)
C17 C18 1.392(4)
C17 C7 1.467(4)
C17 C22 1.391(5)
C9 H9A 0.9700
C9 H9B 0.9700
C4 H4 0.9300
C18 H18 0.9300
C18 C19 1.392(5)
C28 H28 0.9300
C28 C27 1.384(4)
C24 H24 0.9300
C24 C25 1.383(4)
C26 H26 0.9300
C26 C27 1.367(5)
C26 C25 1.373(5)
C27 H27 0.9300
C25 H25 0.9300
C19 H19 0.9300
C19 C20 1.371(6)
C16 H16A 0.9600
C16 H16B 0.9600
C16 H16C 0.9600
C22 H22 0.9300
C22 C21 1.379(6)
C20 H20 0.9300
C20 C21 1.376(7)
C21 H21 0.9300

loop_
_geom_torsion_atom_site_label_1
_geom_torsion_atom_site_label_2
_geom_torsion_atom_site_label_3
_geom_torsion_atom_site_label_4
_geom_torsion
O13 C10 C23 C28 178.3(2)
O13 C10 C23 C24 -8.7(3)
O13 C10 C11 O12 -55.1(3)
O13 C10 C9 N5 66.0(3)
O14 C2 C3 C4 178.7(3)
O14 C2 C3 C16 -0.1(5)
N1 C2 C3 C4 -1.6(4)
N1 C2 C3 C16 179.5(3)
C6 N5 C9 C10 92.1(3)
C6 N5 C4 C3 1.5(4)
C6 N1 C2 O14 178.8(3)
C6 N1 C2 C3 -0.9(4)
C6 N1 C7 O8 93.3(3)
C6 N1 C7 C17 -86.6(3)
C10 C23 C28 C27 172.5(3)
C10 C23 C24 C25 -172.7(3)
C23 C10 C11 O12 -173.7(2)
C23 C10 C9 N5 -169.3(2)
C23 C28 C27 C26 0.3(6)
C23 C24 C25 C26 -0.1(5)
C11 C10 C23 C28 -69.0(3)
C11 C10 C23 C24 104.0(3)
C11 C10 C9 N5 -50.3(3)
C2 N1 C6 O15 -176.3(3)
C2 N1 C6 N5 3.5(4)
C2 N1 C7 O8 -85.3(4)
C2 N1 C7 C17 94.7(3)
C2 C3 C4 N5 1.3(4)
C17 C18 C19 C20 0.4(5)
C17 C22 C21 C20 0.0(6)
C9 N5 C6 O15 5.5(3)
C9 N5 C6 N1 -174.3(2)
C9 N5 C4 C3 171.8(2)
C9 C10 C23 C28 54.6(3)
C9 C10 C23 C24 -132.4(3)
C9 C10 C11 O12 65.2(3)
C4 N5 C6 O15 176.0(2)
C4 N5 C6 N1 -3.7(3)
C4 N5 C9 C10 -78.5(3)
C18 C17 C7 N1 -2.0(4)
C18 C17 C7 O8 178.1(3)
C18 C17 C22 C21 0.6(5)
C18 C19 C20 C21 0.2(6)
C28 C23 C24 C25 0.5(4)
C7 N1 C6 O15 5.2(3)
C7 N1 C6 N5 -175.0(2)
C7 N1 C2 O14 -2.7(4)
C7 N1 C2 C3 177.6(2)
C7 C17 C18 C19 178.5(3)
C7 C17 C22 C21 -178.7(3)
C24 C23 C28 C27 -0.7(5)
C27 C26 C25 C24 -0.3(5)
C25 C26 C27 C28 0.2(5)
C19 C20 C21 C22 -0.4(6)
C16 C3 C4 N5 -179.9(3)
C22 C17 C18 C19 -0.8(4)
C22 C17 C7 N1 177.3(3)
C22 C17 C7 O8 -2.6(5)
